data_7105579
loop_
_publ_author_name
'Lotito, Kenneth J.'
'Peters, Jonas C.'

_publ_section_title
;
 Efficient luminescence from easily prepared three-coordinate copper(I)
 arylamidophosphines.
;
_journal_issue 21
_journal_name_full 'Chemical communications (Cambridge, England)'
_journal_page_first 3690
_journal_page_last 3692
_journal_paper_doi 10.1039/c000818d
_journal_volume 46
_journal_year 2010
_chemical_formula_moiety 'C50 H44 Cu N P2, C6 H6'
_chemical_formula_sum 'C56 H50 Cu N P2'
_chemical_formula_weight 862.45
_chemical_name_systematic
;
?
;
_space_group_IT_number 2
_symmetry_cell_setting triclinic
_symmetry_space_group_name_Hall '-P 1'
_symmetry_space_group_name_H-M 'P -1'
_atom_sites_solution_hydrogens geom
_atom_sites_solution_primary direct
_atom_sites_solution_secondary difmap
_audit_creation_method SHELXL-97
_cell_angle_alpha 76.050(3)
_cell_angle_beta 83.284(4)
_cell_angle_gamma 88.775(3)
_cell_formula_units_Z 2
_cell_length_a 11.887(2)
_cell_length_b 12.290(2)
_cell_length_c 16.185(3)
_cell_measurement_reflns_used 9699
_cell_measurement_temperature 100(2)
_cell_measurement_theta_max 27.50
_cell_measurement_theta_min 2.39
_cell_volume 2278.9(7)
_computing_cell_refinement 'SAINT 7.46A (Bruker-AXS, 2009)'
_computing_data_collection 'APEX2 v2009.9.0 (Bruker-AXS, 2009)'
_computing_data_reduction 'SAINT 7.46A (Bruker-AXS, 2009)'
_computing_molecular_graphics 'Bruker SHELXTL'
_computing_publication_material 'Bruker SHELXTL'
_computing_structure_refinement 'SHELXL-97 (Sheldrick, 2008)'
_computing_structure_solution 'SHELXS-97 (Sheldrick, 2008)'
_diffrn_ambient_temperature 100(2)
_diffrn_detector_area_resol_mean 8.3
_diffrn_measured_fraction_theta_full 0.992
_diffrn_measured_fraction_theta_max 0.992
_diffrn_measurement_device_type 'Bruker Smart APEX CCD'
_diffrn_measurement_method 'omega and phi scans'
_diffrn_radiation_monochromator graphite
_diffrn_radiation_source 'fine-focus sealed tube'
_diffrn_radiation_type MoK\a
_diffrn_radiation_wavelength 0.71073
_diffrn_reflns_av_R_equivalents 0.0000
_diffrn_reflns_av_sigmaI/netI 0.0427
_diffrn_reflns_limit_h_max 15
_diffrn_reflns_limit_h_min -15
_diffrn_reflns_limit_k_max 15
_diffrn_reflns_limit_k_min -15
_diffrn_reflns_limit_l_max 21
_diffrn_reflns_limit_l_min 0
_diffrn_reflns_number 10466
_diffrn_reflns_theta_full 27.57
_diffrn_reflns_theta_max 27.57
_diffrn_reflns_theta_min 1.31
_exptl_absorpt_coefficient_mu 0.588
_exptl_absorpt_correction_T_max 0.745551
_exptl_absorpt_correction_T_min 0.677418
_exptl_absorpt_correction_type multi-scan
_exptl_absorpt_process_details 'SADABS (Sheldrick, 2009)'
_exptl_crystal_colour yellow
_exptl_crystal_density_diffrn 1.257
_exptl_crystal_density_meas ?
_exptl_crystal_density_method .
_exptl_crystal_description block
_exptl_crystal_F_000 904
_exptl_crystal_size_max .40
_exptl_crystal_size_mid .35
_exptl_crystal_size_min .20
_refine_diff_density_max 0.335
_refine_diff_density_min -0.336
_refine_diff_density_rms 0.056
_refine_ls_extinction_method none
_refine_ls_goodness_of_fit_ref 1.044
_refine_ls_hydrogen_treatment constr
_refine_ls_matrix_type full
_refine_ls_number_parameters 542
_refine_ls_number_reflns 10466
_refine_ls_number_restraints 37
_refine_ls_restrained_S_all 1.042
_refine_ls_R_factor_all 0.0360
_refine_ls_R_factor_gt 0.0311
_refine_ls_shift/su_max 0.025
_refine_ls_shift/su_mean 0.002
_refine_ls_structure_factor_coef Fsqd
_refine_ls_weighting_details 'calc w=1/[\s^2^(Fo^2^)+(0.0280P)^2^+0.8369P] where P=(Fo^2^+2Fc^2^)/3'
_refine_ls_weighting_scheme calc
_refine_ls_wR_factor_gt 0.0728
_refine_ls_wR_factor_ref 0.0754
_reflns_number_gt 9697
_reflns_number_total 10466
_reflns_threshold_expression >2sigma(I)
_cod_data_source_file c000818d.txt
_cod_data_source_block 2
_cod_original_cell_volume 2279.0(8)
_cod_original_sg_symbol_H-M P_-1
_cod_database_code 7105579

loop_
_symmetry_equiv_pos_as_xyz
'x, y, z'
'-x, -y, -z'

loop_
_atom_site_label
_atom_site_type_symbol
_atom_site_fract_x
_atom_site_fract_y
_atom_site_fract_z
_atom_site_U_iso_or_equiv
_atom_site_adp_type
_atom_site_occupancy
_atom_site_symmetry_multiplicity
_atom_site_calc_flag
_atom_site_refinement_flags
_atom_site_disorder_assembly
_atom_site_disorder_group
Cu1 Cu -0.124667(19) -0.130617(18) -0.245713(15) 0.01502(6) Uani 1 1 d . . .
P1 P -0.05970(4) -0.27544(4) -0.15315(3) 0.01532(10) Uani 1 1 d . . .
P2 P -0.24058(4) -0.14257(4) -0.34249(3) 0.01531(10) Uani 1 1 d . . .
N1 N -0.07509(13) 0.01784(12) -0.24410(11) 0.0176(3) Uani 1 1 d . . .
C1 C 0.03974(15) 0.04220(14) -0.25136(12) 0.0162(3) Uani 1 1 d . . .
C2 C 0.08482(16) 0.11746(15) -0.20996(12) 0.0187(4) Uani 1 1 d . . .
H2 H 0.0352 0.1546 -0.1755 0.022 Uiso 1 1 calc R . .
C3 C 0.20025(17) 0.13795(16) -0.21880(13) 0.0213(4) Uani 1 1 d . . .
H3 H 0.2279 0.1893 -0.1904 0.026 Uiso 1 1 calc R . .
C4 C 0.27739(17) 0.08512(17) -0.26844(13) 0.0241(4) Uani 1 1 d . . .
C5 C 0.23348(17) 0.00692(17) -0.30567(13) 0.0221(4) Uani 1 1 d . . .
H5 H 0.2840 -0.0334 -0.3372 0.027 Uiso 1 1 calc R . .
C6 C 0.11831(17) -0.01391(16) -0.29819(12) 0.0202(4) Uani 1 1 d . . .
H6 H 0.0917 -0.0673 -0.3253 0.024 Uiso 1 1 calc R . .
C7 C 0.40182(19) 0.1140(2) -0.28192(17) 0.0346(5) Uani 1 1 d . . .
H7A H 0.4156 0.1704 -0.2506 0.052 Uiso 1 1 calc R . .
H7B H 0.4254 0.1439 -0.3432 0.052 Uiso 1 1 calc R . .
H7C H 0.4453 0.0464 -0.2608 0.052 Uiso 1 1 calc R . .
C8 C -0.15505(15) 0.10024(15) -0.23732(12) 0.0163(3) Uani 1 1 d . . .
C9 C -0.26293(16) 0.06942(16) -0.19339(12) 0.0184(4) Uani 1 1 d . . .
H9 H -0.2782 -0.0073 -0.1666 0.022 Uiso 1 1 calc R . .
C10 C -0.34751(17) 0.14664(17) -0.18773(12) 0.0203(4) Uani 1 1 d . . .
H10 H -0.4194 0.1217 -0.1577 0.024 Uiso 1 1 calc R . .
C11 C -0.32988(17) 0.26029(17) -0.22507(13) 0.0233(4) Uani 1 1 d . . .
C12 C -0.22375(18) 0.29224(17) -0.27071(14) 0.0252(4) Uani 1 1 d . . .
H12 H -0.2098 0.3690 -0.2982 0.030 Uiso 1 1 calc R . .
C13 C -0.13863(17) 0.21526(16) -0.27702(13) 0.0214(4) Uani 1 1 d . . .
H13 H -0.0677 0.2402 -0.3087 0.026 Uiso 1 1 calc R . .
C14 C -0.4198(2) 0.3470(2) -0.21421(17) 0.0369(5) Uani 1 1 d . . .
H14A H -0.3916 0.4217 -0.2454 0.055 Uiso 1 1 calc R . .
H14B H -0.4375 0.3452 -0.1532 0.055 Uiso 1 1 calc R . .
H14C H -0.4884 0.3299 -0.2370 0.055 Uiso 1 1 calc R . .
C15 C 0.04601(16) -0.24776(15) -0.08773(12) 0.0167(4) Uani 1 1 d . . .
C16 C 0.03629(18) -0.14824(16) -0.06009(13) 0.0226(4) Uani 1 1 d . . .
H16 H -0.0198 -0.0950 -0.0796 0.027 Uiso 1 1 calc R . .
C17 C 0.10843(19) -0.12722(17) -0.00424(14) 0.0268(4) Uani 1 1 d . . .
H17 H 0.1007 -0.0602 0.0153 0.032 Uiso 1 1 calc R . .
C18 C 0.19176(19) -0.20345(18) 0.02327(13) 0.0265(4) Uani 1 1 d . . .
H18 H 0.2402 -0.1893 0.0623 0.032 Uiso 1 1 calc R . .
C19 C 0.20423(18) -0.30061(18) -0.00633(13) 0.0245(4) Uani 1 1 d . . .
H19 H 0.2629 -0.3518 0.0110 0.029 Uiso 1 1 calc R . .
C20 C 0.13126(17) -0.32300(16) -0.06109(13) 0.0212(4) Uani 1 1 d . . .
H20 H 0.1395 -0.3901 -0.0805 0.025 Uiso 1 1 calc R . .
C21 C 0.00125(16) -0.39230(15) -0.19400(12) 0.0173(4) Uani 1 1 d . . .
C22 C 0.09152(17) -0.36949(16) -0.25937(13) 0.0220(4) Uani 1 1 d . . .
H22 H 0.1197 -0.2950 -0.2806 0.026 Uiso 1 1 calc R . .
C23 C 0.14039(19) -0.45561(18) -0.29354(14) 0.0258(4) Uani 1 1 d . . .
H23 H 0.2024 -0.4399 -0.3374 0.031 Uiso 1 1 calc R . .
C24 C 0.0983(2) -0.56456(17) -0.26338(14) 0.0270(5) Uani 1 1 d . . .
H24 H 0.1315 -0.6233 -0.2867 0.032 Uiso 1 1 calc R . .
C25 C 0.00838(19) -0.58704(17) -0.19955(14) 0.0262(4) Uani 1 1 d . . .
H25 H -0.0207 -0.6613 -0.1793 0.031 Uiso 1 1 calc R . .
C26 C -0.04018(17) -0.50151(16) -0.16458(13) 0.0212(4) Uani 1 1 d . . .
H26 H -0.1019 -0.5179 -0.1205 0.025 Uiso 1 1 calc R . .
C27 C -0.17732(17) -0.33661(15) -0.07314(13) 0.0188(4) Uani 1 1 d . . .
C28 C -0.28111(18) -0.35256(18) -0.10135(14) 0.0261(4) Uani 1 1 d . . .
H28 H -0.2877 -0.3347 -0.1611 0.031 Uiso 1 1 calc R . .
C29 C -0.37426(19) -0.39392(19) -0.04369(15) 0.0307(5) Uani 1 1 d . . .
H29 H -0.4440 -0.4050 -0.0639 0.037 Uiso 1 1 calc R . .
C30 C -0.36591(19) -0.41941(19) 0.04401(15) 0.0305(5) Uani 1 1 d . . .
H30 H -0.4299 -0.4477 0.0838 0.037 Uiso 1 1 calc R . .
C31 C -0.26391(19) -0.40324(18) 0.07290(14) 0.0275(5) Uani 1 1 d . . .
H31 H -0.2578 -0.4206 0.1327 0.033 Uiso 1 1 calc R . .
C32 C -0.17057(18) -0.36170(17) 0.01483(13) 0.0231(4) Uani 1 1 d . . .
H32 H -0.1011 -0.3502 0.0353 0.028 Uiso 1 1 calc R . .
C33 C -0.18140(16) -0.22850(16) -0.41429(12) 0.0174(4) Uani 1 1 d . . .
C34 C -0.14547(17) -0.33703(16) -0.37745(13) 0.0208(4) Uani 1 1 d . . .
H34 H -0.1484 -0.3619 -0.3169 0.025 Uiso 1 1 calc R . .
C35 C -0.10577(18) -0.40821(17) -0.42885(14) 0.0244(4) Uani 1 1 d . . .
H35 H -0.0816 -0.4816 -0.4035 0.029 Uiso 1 1 calc R . .
C36 C -0.10136(17) -0.37228(18) -0.51742(14) 0.0251(4) Uani 1 1 d . . .
H36 H -0.0754 -0.4215 -0.5526 0.030 Uiso 1 1 calc R . .
C37 C -0.13495(18) -0.26425(18) -0.55460(13) 0.0247(4) Uani 1 1 d . . .
H37 H -0.1301 -0.2389 -0.6152 0.030 Uiso 1 1 calc R . .
C38 C -0.17575(17) -0.19316(16) -0.50283(13) 0.0214(4) Uani 1 1 d . . .
H38 H -0.1999 -0.1198 -0.5284 0.026 Uiso 1 1 calc R . .
C39 C -0.38270(16) -0.20274(16) -0.30740(12) 0.0172(4) Uani 1 1 d . . .
C40 C -0.42267(17) -0.29214(16) -0.33528(14) 0.0226(4) Uani 1 1 d . . .
H40 H -0.3765 -0.3218 -0.3765 0.027 Uiso 1 1 calc R . .
C41 C -0.52948(18) -0.33838(18) -0.30331(15) 0.0271(4) Uani 1 1 d . . .
H41 H -0.5553 -0.4000 -0.3221 0.033 Uiso 1 1 calc R . .
C42 C -0.59785(17) -0.29493(18) -0.24441(16) 0.0291(4) Uani 1 1 d . . .
H42 H -0.6707 -0.3266 -0.2227 0.035 Uiso 1 1 calc R . .
C43 C -0.56056(18) -0.2053(2) -0.21681(14) 0.0298(5) Uani 1 1 d . . .
H43 H -0.6083 -0.1746 -0.1770 0.036 Uiso 1 1 calc R . .
C44 C -0.45330(17) -0.16007(17) -0.24733(14) 0.0244(4) Uani 1 1 d . . .
H44 H -0.4275 -0.0995 -0.2272 0.029 Uiso 1 1 calc R . .
C45 C -0.26156(17) -0.00759(15) -0.41547(12) 0.0185(4) Uani 1 1 d . . .
C46 C -0.36357(18) 0.02618(17) -0.44716(14) 0.0256(4) Uani 1 1 d . . .
H46 H -0.4282 -0.0215 -0.4295 0.031 Uiso 1 1 calc R . .
C47 C -0.3717(2) 0.12982(19) -0.50481(15) 0.0322(5) Uani 1 1 d . . .
H47 H -0.4420 0.1528 -0.5257 0.039 Uiso 1 1 calc R . .
C48 C -0.2780(2) 0.19897(18) -0.53155(15) 0.0325(5) Uani 1 1 d . . .
H48 H -0.2837 0.2691 -0.5714 0.039 Uiso 1 1 calc R . .
C49 C -0.1752(2) 0.16645(18) -0.50040(14) 0.0300(5) Uani 1 1 d . . .
H49 H -0.1107 0.2142 -0.5190 0.036 Uiso 1 1 calc R . .
C50 C -0.16703(18) 0.06387(17) -0.44203(13) 0.0244(4) Uani 1 1 d . . .
H50 H -0.0971 0.0421 -0.4201 0.029 Uiso 1 1 calc R . .
C51 C -0.4961(2) 0.0950(2) 0.03096(14) 0.0369(6) Uani 1 1 d DU . .
H51 H -0.4934 0.1605 0.0521 0.044 Uiso 1 1 calc R . .
C52 C -0.4113(2) 0.0163(2) 0.04428(15) 0.0366(5) Uani 1 1 d DU . .
H52 H -0.3506 0.0274 0.0747 0.044 Uiso 1 1 calc R . .
C53 C -0.4153(2) -0.0789(2) 0.01304(15) 0.0353(5) Uani 1 1 d DU . .
H53 H -0.3570 -0.1332 0.0219 0.042 Uiso 1 1 calc R . .
C54 C -0.4212(2) -0.4163(3) -0.5370(2) 0.0500(7) Uani 1 1 d DU . .
H54 H -0.3668 -0.3589 -0.5625 0.060 Uiso 1 1 calc R . .
C55 C -0.3883(2) -0.5155(3) -0.4861(2) 0.0497(7) Uani 1 1 d DU . .
H55 H -0.3111 -0.5260 -0.4764 0.060 Uiso 1 1 calc R . .
C56 C -0.4658(3) -0.5999(3) -0.44892(19) 0.0486(7) Uani 1 1 d DU . .
H56 H -0.4423 -0.6684 -0.4140 0.058 Uiso 1 1 calc R . .

loop_
_atom_site_aniso_label
_atom_site_aniso_U_11
_atom_site_aniso_U_22
_atom_site_aniso_U_33
_atom_site_aniso_U_23
_atom_site_aniso_U_13
_atom_site_aniso_U_12
Cu1 0.01773(11) 0.01177(10) 0.01585(10) -0.00285(9) -0.00398(9) -0.00084(8)
P1 0.0186(2) 0.0117(2) 0.0163(2) -0.00308(17) -0.00521(18) -0.00093(17)
P2 0.0173(2) 0.0138(2) 0.0149(2) -0.00293(17) -0.00342(18) -0.00032(17)
N1 0.0184(7) 0.0129(7) 0.0223(8) -0.0048(6) -0.0038(7) -0.0014(6)
C1 0.0187(9) 0.0130(8) 0.0164(8) -0.0016(7) -0.0038(7) 0.0000(7)
C2 0.0216(10) 0.0156(8) 0.0194(9) -0.0047(7) -0.0032(8) -0.0003(7)
C3 0.0231(10) 0.0181(9) 0.0233(10) -0.0037(7) -0.0077(8) -0.0022(8)
C4 0.0183(9) 0.0234(10) 0.0278(11) 0.0004(8) -0.0048(8) -0.0009(8)
C5 0.0209(10) 0.0231(10) 0.0206(9) -0.0027(8) -0.0017(8) 0.0056(8)
C6 0.0241(10) 0.0176(9) 0.0190(10) -0.0035(7) -0.0043(8) 0.0007(8)
C7 0.0210(11) 0.0369(13) 0.0441(14) -0.0051(11) -0.0062(10) -0.0028(9)
C8 0.0187(9) 0.0152(8) 0.0158(9) -0.0045(7) -0.0032(7) -0.0015(7)
C9 0.0210(10) 0.0197(9) 0.0151(9) -0.0048(7) -0.0025(7) -0.0055(7)
C10 0.0185(9) 0.0287(10) 0.0153(9) -0.0077(8) -0.0025(7) -0.0023(8)
C11 0.0239(10) 0.0262(10) 0.0225(10) -0.0093(8) -0.0068(8) 0.0064(8)
C12 0.0284(11) 0.0157(9) 0.0303(11) -0.0034(8) -0.0033(8) 0.0008(8)
C13 0.0175(9) 0.0166(9) 0.0285(10) -0.0034(8) 0.0009(8) -0.0024(7)
C14 0.0329(13) 0.0376(13) 0.0426(14) -0.0157(11) -0.0038(11) 0.0138(10)
C15 0.0195(9) 0.0164(8) 0.0146(8) -0.0033(7) -0.0032(7) -0.0043(7)
C16 0.0271(10) 0.0193(9) 0.0224(10) -0.0058(8) -0.0054(8) 0.0003(8)
C17 0.0359(12) 0.0219(10) 0.0254(11) -0.0100(8) -0.0057(9) -0.0045(9)
C18 0.0310(11) 0.0293(11) 0.0192(10) -0.0030(8) -0.0074(8) -0.0113(9)
C19 0.0219(10) 0.0247(10) 0.0252(10) 0.0002(8) -0.0077(8) -0.0036(8)
C20 0.0234(10) 0.0181(9) 0.0225(9) -0.0042(7) -0.0059(8) -0.0008(8)
C21 0.0214(9) 0.0139(8) 0.0180(9) -0.0040(7) -0.0085(7) 0.0019(7)
C22 0.0244(10) 0.0164(9) 0.0252(10) -0.0045(8) -0.0044(8) -0.0008(7)
C23 0.0300(11) 0.0251(10) 0.0222(10) -0.0062(8) -0.0027(9) 0.0034(9)
C24 0.0388(12) 0.0201(9) 0.0264(11) -0.0111(8) -0.0116(9) 0.0075(9)
C25 0.0369(12) 0.0150(9) 0.0290(11) -0.0061(8) -0.0108(9) -0.0016(8)
C26 0.0260(10) 0.0175(9) 0.0210(10) -0.0040(7) -0.0068(8) -0.0027(8)
C27 0.0200(9) 0.0128(8) 0.0226(10) -0.0020(7) -0.0035(7) 0.0006(7)
C28 0.0251(11) 0.0257(10) 0.0265(11) -0.0025(8) -0.0062(8) -0.0033(8)
C29 0.0230(11) 0.0300(11) 0.0377(13) -0.0042(10) -0.0049(9) -0.0041(9)
C30 0.0289(11) 0.0268(11) 0.0339(12) -0.0077(9) 0.0069(9) -0.0046(9)
C31 0.0331(12) 0.0267(10) 0.0215(10) -0.0056(8) 0.0015(9) -0.0025(9)
C32 0.0248(11) 0.0227(10) 0.0230(10) -0.0068(8) -0.0055(8) 0.0009(8)
C33 0.0165(9) 0.0181(9) 0.0188(9) -0.0056(7) -0.0044(7) -0.0002(7)
C34 0.0230(10) 0.0199(9) 0.0200(9) -0.0041(7) -0.0065(8) 0.0031(8)
C35 0.0236(10) 0.0221(10) 0.0295(11) -0.0082(8) -0.0078(9) 0.0072(8)
C36 0.0238(10) 0.0279(10) 0.0263(11) -0.0131(9) -0.0010(8) 0.0050(9)
C37 0.0281(11) 0.0280(10) 0.0177(9) -0.0064(8) -0.0004(8) 0.0010(9)
C38 0.0241(10) 0.0190(9) 0.0193(9) -0.0018(7) -0.0021(8) 0.0007(8)
C39 0.0179(9) 0.0181(9) 0.0154(9) -0.0016(7) -0.0057(7) 0.0005(7)
C40 0.0222(10) 0.0184(9) 0.0282(11) -0.0068(8) -0.0044(8) 0.0006(8)
C41 0.0232(10) 0.0203(10) 0.0379(12) -0.0046(9) -0.0083(9) -0.0038(8)
C42 0.0179(9) 0.0327(11) 0.0331(11) 0.0005(10) -0.0041(9) -0.0048(8)
C43 0.0204(10) 0.0442(13) 0.0251(11) -0.0100(9) -0.0011(8) 0.0019(9)
C44 0.0227(10) 0.0290(10) 0.0241(10) -0.0106(9) -0.0044(9) 0.0012(8)
C45 0.0271(10) 0.0141(8) 0.0142(9) -0.0029(7) -0.0024(7) 0.0013(7)
C46 0.0260(11) 0.0212(10) 0.0278(11) -0.0014(8) -0.0050(9) 0.0014(8)
C47 0.0343(12) 0.0265(11) 0.0327(12) 0.0013(9) -0.0104(10) 0.0089(9)
C48 0.0480(14) 0.0195(10) 0.0268(11) 0.0017(8) -0.0069(10) 0.0028(10)
C49 0.0392(13) 0.0217(10) 0.0270(11) -0.0008(9) -0.0048(10) -0.0067(9)
C50 0.0277(11) 0.0218(10) 0.0227(10) -0.0008(8) -0.0068(8) -0.0032(8)
C51 0.0538(16) 0.0319(12) 0.0235(11) -0.0078(9) 0.0062(11) -0.0141(11)
C52 0.0371(13) 0.0457(14) 0.0231(11) -0.0015(10) 0.0007(10) -0.0180(11)
C53 0.0346(13) 0.0380(13) 0.0265(12) 0.0003(10) 0.0084(10) -0.0037(10)
C54 0.0448(16) 0.0514(17) 0.0589(18) -0.0247(14) 0.0000(14) -0.0151(14)
C55 0.0353(14) 0.0634(19) 0.0581(18) -0.0269(15) -0.0095(13) -0.0061(13)
C56 0.0518(17) 0.0505(16) 0.0487(17) -0.0218(14) -0.0060(13) -0.0036(13)

loop_
_atom_type_symbol
_atom_type_description
_atom_type_scat_dispersion_real
_atom_type_scat_dispersion_imag
_atom_type_scat_source
C C 0.0033 0.0016 'International Tables Vol C Tables 4.2.6.8 and 6.1.1.4'
H H 0.0000 0.0000 'International Tables Vol C Tables 4.2.6.8 and 6.1.1.4'
N N 0.0061 0.0033 'International Tables Vol C Tables 4.2.6.8 and 6.1.1.4'
P P 0.1023 0.0942 'International Tables Vol C Tables 4.2.6.8 and 6.1.1.4'
Cu Cu 0.3201 1.2651 'International Tables Vol C Tables 4.2.6.8 and 6.1.1.4'

loop_
_geom_angle_atom_site_label_1
_geom_angle_atom_site_label_2
_geom_angle_atom_site_label_3
_geom_angle
_geom_angle_site_symmetry_1
_geom_angle_site_symmetry_3
_geom_angle_publ_flag
N1 Cu1 P1 117.59(5) . . ?
N1 Cu1 P2 117.20(5) . . ?
P1 Cu1 P2 125.20(2) . . ?
C15 P1 C21 102.87(9) . . ?
C15 P1 C27 102.83(9) . . ?
C21 P1 C27 105.09(9) . . ?
C15 P1 Cu1 117.89(6) . . ?
C21 P1 Cu1 118.07(6) . . ?
C27 P1 Cu1 108.41(6) . . ?
C45 P2 C33 103.07(9) . . ?
C45 P2 C39 105.28(9) . . ?
C33 P2 C39 102.13(9) . . ?
C45 P2 Cu1 112.43(6) . . ?
C33 P2 Cu1 112.08(6) . . ?
C39 P2 Cu1 120.08(6) . . ?
C8 N1 C1 120.31(14) . . ?
C8 N1 Cu1 119.53(12) . . ?
C1 N1 Cu1 120.15(11) . . ?
N1 C1 C6 119.88(16) . . ?
N1 C1 C2 123.46(17) . . ?
C6 C1 C2 116.57(17) . . ?
C3 C2 C1 121.06(18) . . ?
C3 C2 H2 119.5 . . ?
C1 C2 H2 119.5 . . ?
C2 C3 C4 121.90(18) . . ?
C2 C3 H3 119.1 . . ?
C4 C3 H3 119.1 . . ?
C5 C4 C3 116.96(18) . . ?
C5 C4 C7 121.9(2) . . ?
C3 C4 C7 121.12(19) . . ?
C6 C5 C4 121.89(19) . . ?
C6 C5 H5 119.1 . . ?
C4 C5 H5 119.1 . . ?
C5 C6 C1 121.49(18) . . ?
C5 C6 H6 119.3 . . ?
C1 C6 H6 119.3 . . ?
C4 C7 H7A 109.5 . . ?
C4 C7 H7B 109.5 . . ?
H7A C7 H7B 109.5 . . ?
C4 C7 H7C 109.5 . . ?
H7A C7 H7C 109.5 . . ?
H7B C7 H7C 109.5 . . ?
N1 C8 C9 119.54(16) . . ?
N1 C8 C13 124.31(17) . . ?
C9 C8 C13 116.01(17) . . ?
C10 C9 C8 122.31(18) . . ?
C10 C9 H9 118.8 . . ?
C8 C9 H9 118.8 . . ?
C9 C10 C11 121.42(18) . . ?
C9 C10 H10 119.3 . . ?
C11 C10 H10 119.3 . . ?
C10 C11 C12 117.08(18) . . ?
C10 C11 C14 121.8(2) . . ?
C12 C11 C14 121.1(2) . . ?
C13 C12 C11 121.84(19) . . ?
C13 C12 H12 119.1 . . ?
C11 C12 H12 119.1 . . ?
C12 C13 C8 121.31(18) . . ?
C12 C13 H13 119.3 . . ?
C8 C13 H13 119.3 . . ?
C11 C14 H14A 109.5 . . ?
C11 C14 H14B 109.5 . . ?
H14A C14 H14B 109.5 . . ?
C11 C14 H14C 109.5 . . ?
H14A C14 H14C 109.5 . . ?
H14B C14 H14C 109.5 . . ?
C20 C15 C16 119.27(17) . . ?
C20 C15 P1 123.13(14) . . ?
C16 C15 P1 117.52(15) . . ?
C17 C16 C15 120.02(19) . . ?
C17 C16 H16 120.0 . . ?
C15 C16 H16 120.0 . . ?
C18 C17 C16 120.37(18) . . ?
C18 C17 H17 119.8 . . ?
C16 C17 H17 119.8 . . ?
C17 C18 C19 119.80(19) . . ?
C17 C18 H18 120.1 . . ?
C19 C18 H18 120.1 . . ?
C20 C19 C18 120.12(19) . . ?
C20 C19 H19 119.9 . . ?
C18 C19 H19 119.9 . . ?
C19 C20 C15 120.36(18) . . ?
C19 C20 H20 119.8 . . ?
C15 C20 H20 119.8 . . ?
C26 C21 C22 119.14(17) . . ?
C26 C21 P1 122.89(15) . . ?
C22 C21 P1 117.95(14) . . ?
C23 C22 C21 120.26(18) . . ?
C23 C22 H22 119.9 . . ?
C21 C22 H22 119.9 . . ?
C24 C23 C22 120.0(2) . . ?
C24 C23 H23 120.0 . . ?
C22 C23 H23 120.0 . . ?
C25 C24 C23 119.81(19) . . ?
C25 C24 H24 120.1 . . ?
C23 C24 H24 120.1 . . ?
C24 C25 C26 120.44(19) . . ?
C24 C25 H25 119.8 . . ?
C26 C25 H25 119.8 . . ?
C21 C26 C25 120.31(19) . . ?
C21 C26 H26 119.8 . . ?
C25 C26 H26 119.8 . . ?
C32 C27 C28 118.31(19) . . ?
C32 C27 P1 123.19(15) . . ?
C28 C27 P1 118.38(15) . . ?
C29 C28 C27 121.0(2) . . ?
C29 C28 H28 119.5 . . ?
C27 C28 H28 119.5 . . ?
C28 C29 C30 120.0(2) . . ?
C28 C29 H29 120.0 . . ?
C30 C29 H29 120.0 . . ?
C31 C30 C29 119.6(2) . . ?
C31 C30 H30 120.2 . . ?
C29 C30 H30 120.2 . . ?
C30 C31 C32 120.2(2) . . ?
C30 C31 H31 119.9 . . ?
C32 C31 H31 119.9 . . ?
C31 C32 C27 120.9(2) . . ?
C31 C32 H32 119.6 . . ?
C27 C32 H32 119.6 . . ?
C38 C33 C34 119.10(17) . . ?
C38 C33 P2 122.89(15) . . ?
C34 C33 P2 117.93(15) . . ?
C35 C34 C33 120.39(19) . . ?
C35 C34 H34 119.8 . . ?
C33 C34 H34 119.8 . . ?
C34 C35 C36 120.03(19) . . ?
C34 C35 H35 120.0 . . ?
C36 C35 H35 120.0 . . ?
C35 C36 C37 120.01(19) . . ?
C35 C36 H36 120.0 . . ?
C37 C36 H36 120.0 . . ?
C36 C37 C38 119.88(19) . . ?
C36 C37 H37 120.1 . . ?
C38 C37 H37 120.1 . . ?
C33 C38 C37 120.58(18) . . ?
C33 C38 H38 119.7 . . ?
C37 C38 H38 119.7 . . ?
C40 C39 C44 118.29(18) . . ?
C40 C39 P2 123.06(15) . . ?
C44 C39 P2 118.61(14) . . ?
C41 C40 C39 120.72(19) . . ?
C41 C40 H40 119.6 . . ?
C39 C40 H40 119.6 . . ?
C42 C41 C40 120.10(19) . . ?
C42 C41 H41 120.0 . . ?
C40 C41 H41 120.0 . . ?
C41 C42 C43 120.1(2) . . ?
C41 C42 H42 119.9 . . ?
C43 C42 H42 119.9 . . ?
C42 C43 C44 120.0(2) . . ?
C42 C43 H43 120.0 . . ?
C44 C43 H43 120.0 . . ?
C43 C44 C39 120.72(19) . . ?
C43 C44 H44 119.6 . . ?
C39 C44 H44 119.6 . . ?
C46 C45 C50 119.16(18) . . ?
C46 C45 P2 123.92(15) . . ?
C50 C45 P2 116.90(15) . . ?
C45 C46 C47 120.3(2) . . ?
C45 C46 H46 119.8 . . ?
C47 C46 H46 119.8 . . ?
C48 C47 C46 120.2(2) . . ?
C48 C47 H47 119.9 . . ?
C46 C47 H47 119.9 . . ?
C47 C48 C49 120.2(2) . . ?
C47 C48 H48 119.9 . . ?
C49 C48 H48 119.9 . . ?
C48 C49 C50 119.8(2) . . ?
C48 C49 H49 120.1 . . ?
C50 C49 H49 120.1 . . ?
C49 C50 C45 120.3(2) . . ?
C49 C50 H50 119.9 . . ?
C45 C50 H50 119.9 . . ?
C52 C51 C53 120.3(2) . 2_455 ?
C52 C51 H51 119.9 . . ?
C53 C51 H51 119.9 2_455 . ?
C51 C52 C53 119.7(2) . . ?
C51 C52 H52 120.1 . . ?
C53 C52 H52 120.1 . . ?
C51 C53 C52 120.0(2) 2_455 . ?
C51 C53 H53 120.0 2_455 . ?
C52 C53 H53 120.0 . . ?
C55 C54 C56 119.9(3) . 2_444 ?
C55 C54 H54 120.0 . . ?
C56 C54 H54 120.0 2_444 . ?
C54 C55 C56 120.9(3) . . ?
C54 C55 H55 119.6 . . ?
C56 C55 H55 119.6 . . ?
C55 C56 C54 119.2(3) . 2_444 ?
C55 C56 H56 120.4 . . ?
C54 C56 H56 120.4 2_444 . ?

loop_
_geom_bond_atom_site_label_1
_geom_bond_atom_site_label_2
_geom_bond_distance
_geom_bond_site_symmetry_2
_geom_bond_publ_flag
Cu1 N1 1.9363(15) . ?
Cu1 P1 2.2215(6) . ?
Cu1 P2 2.2357(6) . ?
P1 C15 1.8218(19) . ?
P1 C21 1.8237(19) . ?
P1 C27 1.830(2) . ?
P2 C45 1.8209(19) . ?
P2 C33 1.8247(19) . ?
P2 C39 1.830(2) . ?
N1 C8 1.389(2) . ?
N1 C1 1.389(2) . ?
C1 C6 1.408(3) . ?
C1 C2 1.413(2) . ?
C2 C3 1.385(3) . ?
C2 H2 0.9500 . ?
C3 C4 1.401(3) . ?
C3 H3 0.9500 . ?
C4 C5 1.390(3) . ?
C4 C7 1.507(3) . ?
C5 C6 1.384(3) . ?
C5 H5 0.9500 . ?
C6 H6 0.9500 . ?
C7 H7A 0.9800 . ?
C7 H7B 0.9800 . ?
C7 H7C 0.9800 . ?
C8 C9 1.404(3) . ?
C8 C13 1.412(3) . ?
C9 C10 1.378(3) . ?
C9 H9 0.9500 . ?
C10 C11 1.391(3) . ?
C10 H10 0.9500 . ?
C11 C12 1.398(3) . ?
C11 C14 1.519(3) . ?
C12 C13 1.382(3) . ?
C12 H12 0.9500 . ?
C13 H13 0.9500 . ?
C14 H14A 0.9800 . ?
C14 H14B 0.9800 . ?
C14 H14C 0.9800 . ?
C15 C20 1.392(3) . ?
C15 C16 1.398(3) . ?
C16 C17 1.387(3) . ?
C16 H16 0.9500 . ?
C17 C18 1.385(3) . ?
C17 H17 0.9500 . ?
C18 C19 1.389(3) . ?
C18 H18 0.9500 . ?
C19 C20 1.386(3) . ?
C19 H19 0.9500 . ?
C20 H20 0.9500 . ?
C21 C26 1.391(3) . ?
C21 C22 1.398(3) . ?
C22 C23 1.394(3) . ?
C22 H22 0.9500 . ?
C23 C24 1.392(3) . ?
C23 H23 0.9500 . ?
C24 C25 1.380(3) . ?
C24 H24 0.9500 . ?
C25 C26 1.394(3) . ?
C25 H25 0.9500 . ?
C26 H26 0.9500 . ?
C27 C32 1.394(3) . ?
C27 C28 1.398(3) . ?
C28 C29 1.382(3) . ?
C28 H28 0.9500 . ?
C29 C30 1.393(3) . ?
C29 H29 0.9500 . ?
C30 C31 1.384(3) . ?
C30 H30 0.9500 . ?
C31 C32 1.387(3) . ?
C31 H31 0.9500 . ?
C32 H32 0.9500 . ?
C33 C38 1.387(3) . ?
C33 C34 1.403(3) . ?
C34 C35 1.386(3) . ?
C34 H34 0.9500 . ?
C35 C36 1.390(3) . ?
C35 H35 0.9500 . ?
C36 C37 1.390(3) . ?
C36 H36 0.9500 . ?
C37 C38 1.393(3) . ?
C37 H37 0.9500 . ?
C38 H38 0.9500 . ?
C39 C40 1.396(3) . ?
C39 C44 1.400(3) . ?
C40 C41 1.392(3) . ?
C40 H40 0.9500 . ?
C41 C42 1.378(3) . ?
C41 H41 0.9500 . ?
C42 C43 1.384(3) . ?
C42 H42 0.9500 . ?
C43 C44 1.389(3) . ?
C43 H43 0.9500 . ?
C44 H44 0.9500 . ?
C45 C46 1.388(3) . ?
C45 C50 1.402(3) . ?
C46 C47 1.395(3) . ?
C46 H46 0.9500 . ?
C47 C48 1.379(3) . ?
C47 H47 0.9500 . ?
C48 C49 1.390(3) . ?
C48 H48 0.9500 . ?
C49 C50 1.390(3) . ?
C49 H49 0.9500 . ?
C50 H50 0.9500 . ?
C51 C52 1.381(4) . ?
C51 C53 1.382(4) 2_455 ?
C51 H51 0.9500 . ?
C52 C53 1.386(3) . ?
C52 H52 0.9500 . ?
C53 C51 1.382(4) 2_455 ?
C53 H53 0.9500 . ?
C54 C55 1.374(4) . ?
C54 C56 1.392(4) 2_444 ?
C54 H54 0.9500 . ?
C55 C56 1.378(4) . ?
C55 H55 0.9500 . ?
C56 C54 1.391(4) 2_444 ?
C56 H56 0.9500 . ?
